data_4330032
loop_
_publ_author_name
'A. R. Ramya'
'Debajit Sharma'
'Srinivasan Natarajan'
'M. L. P. Reddy'

_publ_section_title
;
 Highly Luminescent and Thermally Stable Lanthanide Coordination Polymers
 Designed from 4-(Dipyridin-2-yl)aminobenzoate: Efficient Energy Transfer
 from Tb3+ to Eu3+ in a Mixed Lanthanide Coordination Compound
;
_journal_name_full 'Inorganic Chemistry'
_journal_page_first 8818
_journal_page_last 8826
_journal_paper_doi 10.1021/ic300654e
_journal_volume 51
_journal_year 2012
_chemical_formula_moiety 'C51 H36 N9 O9 Tb'
_chemical_formula_sum 'C51 H36 N9 O9 Tb'
_chemical_formula_weight 1077.81
_chemical_name_common 'Tb - carboxylate'
_chemical_name_systematic
;
 ?
;
_space_group_IT_number 15
_symmetry_cell_setting monoclinic
_symmetry_space_group_name_Hall '-C 2yc'
_symmetry_space_group_name_H-M 'C 1 2/c 1'
_atom_sites_solution_hydrogens geom
_atom_sites_solution_primary direct
_atom_sites_solution_secondary difmap
_audit_creation_method SHELXL-97
_cell_angle_alpha 90.00
_cell_angle_beta 102.716(9)
_cell_angle_gamma 90.00
_cell_formula_units_Z 4
_cell_length_a 29.502(3)
_cell_length_b 15.9006(10)
_cell_length_c 10.0813(8)
_cell_measurement_reflns_used 4386
_cell_measurement_temperature 293(2)
_cell_measurement_theta_max 26.00
_cell_measurement_theta_min 2.41
_cell_volume 4613.1(7)
_computing_cell_refinement 'SAINT (Bruker, 2000)'
_computing_data_collection 'SMART (Bruker, 2000)'
_computing_data_reduction SAINT
_computing_molecular_graphics 'Ortep-3 for Windows (Farrugia, 1999) and CAMERON (Watkin et al., 1993)'
_computing_publication_material 'PLATON (Spek, 2003)'
_computing_structure_refinement 'SHELXL-97 (Sheldrick, 1997)'
_computing_structure_solution 'SIR92 (Altomare et al., 1993)'
_diffrn_ambient_temperature 293(2)
_diffrn_measured_fraction_theta_full 0.967
_diffrn_measured_fraction_theta_max 0.967
_diffrn_measurement_device_type 'Bruker Smart CCD area detector'
_diffrn_measurement_method '\f and \w scans'
_diffrn_radiation_monochromator graphite
_diffrn_radiation_source 'fine-focus sealed tube'
_diffrn_radiation_type MoK\a
_diffrn_radiation_wavelength 0.71073
_diffrn_reflns_av_R_equivalents 0.2164
_diffrn_reflns_av_sigmaI/netI 0.1561
_diffrn_reflns_limit_h_max 36
_diffrn_reflns_limit_h_min -36
_diffrn_reflns_limit_k_max 19
_diffrn_reflns_limit_k_min -19
_diffrn_reflns_limit_l_max 12
_diffrn_reflns_limit_l_min -12
_diffrn_reflns_number 24471
_diffrn_reflns_theta_full 26.00
_diffrn_reflns_theta_max 26.00
_diffrn_reflns_theta_min 2.41
_exptl_absorpt_coefficient_mu 1.602
_exptl_absorpt_correction_T_max 0.9687
_exptl_absorpt_correction_T_min 0.8310
_exptl_absorpt_correction_type multi-scan
_exptl_absorpt_process_details '(SADABS; Sheldrick, 1996)'
_exptl_crystal_colour colorless
_exptl_crystal_density_diffrn 1.552
_exptl_crystal_description rod
_exptl_crystal_F_000 2168
_exptl_crystal_size_max 0.12
_exptl_crystal_size_mid 0.03
_exptl_crystal_size_min 0.02
_refine_diff_density_max 2.685
_refine_diff_density_min -1.170
_refine_diff_density_rms 0.176
_refine_ls_extinction_method none
_refine_ls_goodness_of_fit_ref 0.974
_refine_ls_hydrogen_treatment constr
_refine_ls_matrix_type full
_refine_ls_number_parameters 319
_refine_ls_number_reflns 4386
_refine_ls_number_restraints 0
_refine_ls_restrained_S_all 0.974
_refine_ls_R_factor_all 0.1070
_refine_ls_R_factor_gt 0.0770
_refine_ls_shift/su_max 0.001
_refine_ls_shift/su_mean 0.000
_refine_ls_structure_factor_coef Fsqd
_refine_ls_weighting_details 'calc w=1/[\s^2^(Fo^2^)+(0.0594P)^2^+0.0000P] where P=(Fo^2^+2Fc^2^)/3'
_refine_ls_weighting_scheme calc
_refine_ls_wR_factor_gt 0.1507
_refine_ls_wR_factor_ref 0.1691
_reflns_number_gt 3154
_reflns_number_total 4386
_reflns_threshold_expression >2sigma(I)
_cod_data_source_file ic300654e_si_003.cif
_cod_data_source_block CompoundI
_cod_original_cell_volume 4613.2(6)
_cod_original_sg_symbol_H-M 'C 2/c'
_cod_database_code 4330032

loop_
_symmetry_equiv_pos_as_xyz
'x, y, z'
'-x, y, -z+1/2'
'x+1/2, y+1/2, z'
'-x+1/2, y+1/2, -z+1/2'
'-x, -y, -z'
'x, -y, z-1/2'
'-x+1/2, -y+1/2, -z'
'x+1/2, -y+1/2, z-1/2'

loop_
_atom_site_label
_atom_site_type_symbol
_atom_site_fract_x
_atom_site_fract_y
_atom_site_fract_z
_atom_site_U_iso_or_equiv
_atom_site_adp_type
_atom_site_occupancy
_atom_site_symmetry_multiplicity
_atom_site_calc_flag
_atom_site_refinement_flags
Tb1 Tb 0.0000 0.95075(3) 0.2500 0.0298(2) Uani 1 2 d S
O1 O 0.04831(19) 0.9558(3) 0.4552(6) 0.0342(13) Uani 1 1 d .
O2 O -0.0304(2) 0.8145(3) 0.2960(6) 0.0446(17) Uani 1 1 d .
O3 O 0.06366(19) 1.0191(3) 0.6572(6) 0.0383(14) Uani 1 1 d .
O4 O 0.0000 1.0985(5) 0.2500 0.046(2) Uani 1 2 d S
O100 O 0.0484(3) 1.1979(3) 0.4442(7) 0.0561(18) Uani 1 1 d .
N1 N 0.2631(2) 0.8577(4) 0.6566(8) 0.0455(19) Uani 1 1 d .
N2 N 0.3383(3) 0.8631(5) 0.5840(11) 0.077(3) Uani 1 1 d .
N3 N 0.3171(3) 0.7841(4) 0.8235(10) 0.064(2) Uani 1 1 d .
N4 N 0.0000 0.4155(5) 0.2500 0.043(3) Uani 1 2 d S
N5 N -0.0316(3) 0.3029(3) 0.3476(8) 0.0433(19) Uani 1 1 d .
C1 C 0.0748(3) 0.9748(4) 0.5638(9) 0.0295(18) Uani 1 1 d .
C2 C 0.1237(3) 0.9430(4) 0.5882(9) 0.0302(18) Uani 1 1 d .
C3 C 0.1530(3) 0.9493(4) 0.7139(9) 0.036(2) Uani 1 1 d .
H3 H 0.1422 0.9731 0.7855 0.044 Uiso 1 1 calc R
C4 C 0.1985(3) 0.9206(5) 0.7356(9) 0.043(2) Uani 1 1 d .
H4 H 0.2176 0.9248 0.8220 0.052 Uiso 1 1 calc R
C5 C 0.2158(3) 0.8864(4) 0.6327(9) 0.0345(19) Uani 1 1 d .
C6 C 0.1865(3) 0.8783(4) 0.5060(9) 0.038(2) Uani 1 1 d .
H6 H 0.1975 0.8551 0.4344 0.046 Uiso 1 1 calc R
C7 C 0.1407(3) 0.9050(4) 0.4858(9) 0.0321(18) Uani 1 1 d .
H7 H 0.1210 0.8971 0.4011 0.039 Uiso 1 1 calc R
C8 C 0.2943(3) 0.8987(5) 0.5943(10) 0.044(2) Uani 1 1 d .
C9 C 0.2803(3) 0.9713(4) 0.5381(9) 0.036(2) Uani 1 1 d .
H9 H 0.2524 0.9949 0.5476 0.043 Uiso 1 1 calc R
C10 C 0.3073(4) 1.0106(6) 0.4665(12) 0.059(3) Uani 1 1 d .
H10 H 0.2965 1.0613 0.4256 0.071 Uiso 1 1 calc R
C11 C 0.3480(4) 0.9835(7) 0.4488(13) 0.067(3) Uani 1 1 d .
H11 H 0.3647 1.0137 0.3965 0.080 Uiso 1 1 calc R
C12 C 0.3649(4) 0.9083(7) 0.5114(13) 0.072(4) Uani 1 1 d .
H12 H 0.3939 0.8885 0.5046 0.087 Uiso 1 1 calc R
C13 C 0.2747(3) 0.7852(4) 0.7401(10) 0.040(2) Uani 1 1 d .
C14 C 0.2431(4) 0.7196(5) 0.7316(11) 0.052(3) Uani 1 1 d .
H14 H 0.2139 0.7236 0.6736 0.062 Uiso 1 1 calc R
C15 C 0.2551(4) 0.6502(6) 0.8081(13) 0.064(3) Uani 1 1 d .
H15 H 0.2342 0.6061 0.8048 0.077 Uiso 1 1 calc R
C16 C 0.2985(5) 0.6455(6) 0.8906(12) 0.070(4) Uani 1 1 d .
H16 H 0.3076 0.5975 0.9421 0.084 Uiso 1 1 calc R
C17 C 0.3284(5) 0.7118(7) 0.8971(12) 0.077(4) Uani 1 1 d .
H17 H 0.3578 0.7075 0.9540 0.092 Uiso 1 1 calc R
C18 C 0.0000 0.7754(6) 0.2500 0.041(3) Uani 1 2 d S
C19 C 0.0000 0.6805(6) 0.2500 0.035(3) Uani 1 2 d S
C20 C -0.0288(3) 0.6360(4) 0.3162(11) 0.052(3) Uani 1 1 d .
H20 H -0.0485 0.6648 0.3605 0.063 Uiso 1 1 calc R
C21 C -0.0284(4) 0.5488(4) 0.3171(11) 0.051(3) Uani 1 1 d .
H21 H -0.0475 0.5195 0.3633 0.061 Uiso 1 1 calc R
C22 C 0.0000 0.5057(6) 0.2500 0.035(3) Uani 1 2 d S
C23 C -0.0402(3) 0.3689(4) 0.2621(10) 0.041(2) Uani 1 1 d .
C24 C -0.0836(4) 0.3873(5) 0.1880(13) 0.061(3) Uani 1 1 d .
H24 H -0.0882 0.4338 0.1306 0.073 Uiso 1 1 calc R
C25 C -0.1203(4) 0.3376(6) 0.1983(13) 0.067(3) Uani 1 1 d .
H25 H -0.1502 0.3500 0.1495 0.081 Uiso 1 1 calc R
C26 C -0.1122(4) 0.2686(5) 0.2825(12) 0.056(3) Uani 1 1 d .
H26 H -0.1362 0.2324 0.2900 0.067 Uiso 1 1 calc R
C27 C -0.0681(3) 0.2547(4) 0.3545(11) 0.050(3) Uani 1 1 d .
H27 H -0.0631 0.2084 0.4124 0.059 Uiso 1 1 calc R

loop_
_atom_site_aniso_label
_atom_site_aniso_U_11
_atom_site_aniso_U_22
_atom_site_aniso_U_33
_atom_site_aniso_U_23
_atom_site_aniso_U_13
_atom_site_aniso_U_12
Tb1 0.0299(3) 0.0266(3) 0.0342(4) 0.000 0.0098(3) 0.000
O1 0.022(3) 0.052(3) 0.025(3) -0.001(2) -0.002(3) 0.008(2)
O2 0.048(4) 0.030(3) 0.067(5) -0.009(3) 0.038(4) 0.001(2)
O3 0.023(3) 0.047(3) 0.045(4) -0.012(3) 0.007(3) 0.001(2)
O4 0.044(6) 0.065(5) 0.031(5) 0.000 0.007(4) 0.000
O100 0.070(5) 0.053(3) 0.046(4) 0.005(3) 0.012(4) -0.006(3)
N1 0.031(4) 0.042(4) 0.063(6) 0.011(3) 0.011(4) 0.010(3)
N2 0.052(6) 0.086(6) 0.094(9) -0.032(5) 0.014(6) 0.005(5)
N3 0.055(6) 0.049(4) 0.076(7) -0.002(4) -0.012(5) 0.012(4)
N4 0.039(6) 0.025(4) 0.066(8) 0.000 0.013(6) 0.000
N5 0.051(5) 0.026(3) 0.056(5) 0.003(3) 0.020(4) -0.002(3)
C1 0.030(4) 0.033(4) 0.031(5) 0.004(3) 0.018(4) 0.000(3)
C2 0.029(4) 0.021(3) 0.039(5) -0.003(3) 0.003(4) -0.005(3)
C3 0.033(5) 0.042(4) 0.035(6) -0.014(3) 0.008(4) -0.002(3)
C4 0.027(5) 0.057(5) 0.040(6) -0.002(4) -0.002(4) 0.010(4)
C5 0.028(4) 0.031(4) 0.044(6) 0.003(3) 0.008(4) 0.002(3)
C6 0.042(5) 0.038(4) 0.038(6) 0.002(3) 0.018(5) 0.005(3)
C7 0.024(4) 0.041(4) 0.032(5) -0.004(3) 0.008(4) 0.002(3)
C8 0.030(5) 0.047(4) 0.062(7) -0.010(4) 0.025(5) -0.001(4)
C9 0.022(4) 0.032(4) 0.056(6) 0.009(4) 0.013(4) 0.005(3)
C10 0.045(6) 0.067(6) 0.056(8) 0.011(5) -0.007(6) -0.007(5)
C11 0.052(7) 0.086(7) 0.067(9) -0.003(6) 0.023(7) -0.018(6)
C12 0.034(6) 0.099(8) 0.093(10) -0.028(7) 0.035(7) -0.016(6)
C13 0.039(5) 0.036(4) 0.045(6) -0.005(4) 0.007(4) 0.009(4)
C14 0.050(6) 0.047(5) 0.062(7) -0.003(4) 0.020(6) -0.002(4)
C15 0.063(8) 0.050(5) 0.083(9) 0.014(5) 0.026(7) 0.006(5)
C16 0.100(11) 0.055(6) 0.063(8) 0.012(5) 0.033(8) 0.025(6)
C17 0.070(9) 0.084(8) 0.063(9) -0.004(6) -0.017(7) 0.037(7)
C18 0.056(8) 0.025(5) 0.038(8) 0.000 0.007(7) 0.000
C19 0.039(7) 0.029(5) 0.043(8) 0.000 0.019(6) 0.000
C20 0.063(7) 0.027(4) 0.079(8) -0.008(4) 0.042(6) 0.000(4)
C21 0.058(6) 0.029(4) 0.073(8) 0.006(4) 0.033(6) -0.004(4)
C22 0.046(7) 0.024(5) 0.035(8) 0.000 0.007(6) 0.000
C23 0.048(6) 0.022(4) 0.053(6) -0.006(3) 0.011(5) -0.001(3)
C24 0.041(6) 0.038(4) 0.100(10) 0.000(5) 0.010(6) 0.002(4)
C25 0.042(6) 0.052(5) 0.110(10) -0.027(6) 0.023(7) -0.005(5)
C26 0.053(7) 0.040(5) 0.082(8) -0.010(5) 0.027(6) -0.005(4)
C27 0.046(6) 0.028(4) 0.081(8) -0.001(4) 0.027(6) -0.009(4)

loop_
_atom_type_symbol
_atom_type_description
_atom_type_scat_dispersion_real
_atom_type_scat_dispersion_imag
_atom_type_scat_source
C C 0.0033 0.0016 'International Tables Vol C Tables 4.2.6.8 and 6.1.1.4'
H H 0.0000 0.0000 'International Tables Vol C Tables 4.2.6.8 and 6.1.1.4'
N N 0.0061 0.0033 'International Tables Vol C Tables 4.2.6.8 and 6.1.1.4'
O O 0.0106 0.0060 'International Tables Vol C Tables 4.2.6.8 and 6.1.1.4'
Tb Tb -0.1723 4.1537 'International Tables Vol C Tables 4.2.6.8 and 6.1.1.4'

loop_
_geom_angle_atom_site_label_1
_geom_angle_atom_site_label_2
_geom_angle_atom_site_label_3
_geom_angle
_geom_angle_site_symmetry_1
_geom_angle_site_symmetry_3
O1 Tb1 O1 175.9(2) 2 .
O1 Tb1 O3 87.6(2) 2 5_576
O1 Tb1 O3 91.6(2) . 5_576
O1 Tb1 O3 91.6(2) 2 6_575
O1 Tb1 O3 87.6(2) . 6_575
O3 Tb1 O3 156.2(2) 5_576 6_575
O1 Tb1 O4 87.94(12) 2 .
O1 Tb1 O4 87.94(12) . .
O3 Tb1 O4 78.10(12) 5_576 .
O3 Tb1 O4 78.10(12) 6_575 .
O1 Tb1 O2 91.3(2) 2 .
O1 Tb1 O2 92.4(2) . .
O3 Tb1 O2 75.05(17) 5_576 .
O3 Tb1 O2 128.74(16) 6_575 .
O4 Tb1 O2 153.15(11) . .
O1 Tb1 O2 92.4(2) 2 2
O1 Tb1 O2 91.3(2) . 2
O3 Tb1 O2 128.74(16) 5_576 2
O3 Tb1 O2 75.05(17) 6_575 2
O4 Tb1 O2 153.15(11) . 2
O2 Tb1 O2 53.7(2) . 2
O1 Tb1 C18 92.06(12) 2 .
O1 Tb1 C18 92.06(12) . .
O3 Tb1 C18 101.90(12) 5_576 .
O3 Tb1 C18 101.90(12) 6_575 .
O4 Tb1 C18 180.000(2) . .
O2 Tb1 C18 26.85(11) . .
O2 Tb1 C18 26.85(11) 2 .
C1 O1 Tb1 167.9(5) . .
C18 O2 Tb1 92.7(5) . .
C1 O3 Tb1 140.6(5) . 5_576
C8 N1 C13 123.5(7) . .
C8 N1 C5 119.4(7) . .
C13 N1 C5 117.1(7) . .
C12 N2 C8 117.2(9) . .
C13 N3 C17 115.5(9) . .
C23 N4 C23 117.4(8) . 2
C23 N4 C22 121.3(4) . .
C23 N4 C22 121.3(4) 2 .
C27 N5 C23 116.1(9) . .
O1 C1 O3 125.1(7) . .
O1 C1 C2 117.5(6) . .
O3 C1 C2 117.4(8) . .
C3 C2 C7 117.6(7) . .
C3 C2 C1 121.0(7) . .
C7 C2 C1 121.4(8) . .
C2 C3 C4 120.8(8) . .
C5 C4 C3 121.4(9) . .
C4 C5 C6 118.5(8) . .
C4 C5 N1 120.7(8) . .
C6 C5 N1 120.8(7) . .
C5 C6 C7 119.9(7) . .
C2 C7 C6 121.7(8) . .
C9 C8 N1 115.6(7) . .
C9 C8 N2 121.2(8) . .
N1 C8 N2 123.1(8) . .
C8 C9 C10 118.3(8) . .
C11 C10 C9 125.8(10) . .
C10 C11 C12 117.5(10) . .
N2 C12 C11 119.9(9) . .
N3 C13 C14 123.3(9) . .
N3 C13 N1 116.7(8) . .
C14 C13 N1 120.0(9) . .
C15 C14 C13 119.4(11) . .
C14 C15 C16 119.1(10) . .
C15 C16 C17 119.7(10) . .
C16 C17 N3 123.0(11) . .
O2 C18 O2 120.9(9) . 2
O2 C18 C19 119.5(4) . .
O2 C18 C19 119.5(4) 2 .
O2 C18 Tb1 60.5(4) . .
O2 C18 Tb1 60.5(4) 2 .
C19 C18 Tb1 180.000(1) . .
C20 C19 C20 118.4(9) . 2
C20 C19 C18 120.8(4) . .
C20 C19 C18 120.8(4) 2 .
C19 C20 C21 120.8(8) . .
C22 C21 C20 120.0(8) . .
C21 C22 C21 120.0(9) . 2
C21 C22 N4 120.0(5) . .
C21 C22 N4 120.0(5) 2 .
N5 C23 C24 122.7(8) . .
N5 C23 N4 114.6(8) . .
C24 C23 N4 122.7(7) . .
C25 C24 C23 120.0(10) . .
C24 C25 C26 118.4(11) . .
C27 C26 C25 118.4(9) . .
N5 C27 C26 124.4(9) . .

loop_
_geom_bond_atom_site_label_1
_geom_bond_atom_site_label_2
_geom_bond_distance
_geom_bond_site_symmetry_2
Tb1 O1 2.240(6) 2
Tb1 O1 2.240(6) .
Tb1 O3 2.325(5) 5_576
Tb1 O3 2.325(5) 6_575
Tb1 O4 2.350(8) .
Tb1 O2 2.428(5) .
Tb1 O2 2.428(5) 2
Tb1 C18 2.788(9) .
O1 C1 1.234(10) .
O2 C18 1.260(6) .
O3 C1 1.276(9) .
O3 Tb1 2.325(5) 5_576
N1 C8 1.387(10) .
N1 C13 1.424(10) .
N1 C5 1.437(10) .
N2 C12 1.386(13) .
N2 C8 1.440(12) .
N3 C13 1.346(12) .
N3 C17 1.369(13) .
N4 C23 1.427(9) .
N4 C23 1.427(9) 2
N4 C22 1.434(12) .
N5 C27 1.337(10) .
N5 C23 1.346(10) .
C1 C2 1.498(11) .
C2 C3 1.371(12) .
C2 C7 1.383(10) .
C3 C4 1.391(11) .
C4 C5 1.365(11) .
C5 C6 1.381(12) .
C6 C7 1.387(11) .
C8 C9 1.312(11) .
C9 C10 1.341(12) .
C10 C11 1.325(15) .
C11 C12 1.392(16) .
C13 C14 1.388(11) .
C14 C15 1.349(12) .
C15 C16 1.366(16) .
C16 C17 1.366(16) .
C18 O2 1.260(6) 2
C18 C19 1.509(13) .
C19 C20 1.384(9) .
C19 C20 1.384(9) 2
C20 C21 1.386(9) .
C21 C22 1.372(9) .
C22 C21 1.372(9) 2
C23 C24 1.365(13) .
C24 C25 1.362(13) .
C25 C26 1.376(14) .
C26 C27 1.360(14) .
